data_4516888
loop_
_publ_author_name
'Zhang, Zhiguo'
'Gao, Xiaolong'
'Wan, Yameng'
'Huang, Yuanyuan'
'Huang, Guoqing'
'Zhang, Guisheng'

_publ_section_title
;
 Ammonium Acetate-Promoted One-Pot Tandem Aldol Condensation/Aza-Addition
 Reactions: Synthesis of
 2,3,6,7-Tetrahydro-1<i>H</i>-pyrrolo[3,2-<i>c</i>]pyridin-4(5<i>H</i>)-ones.
;
_journal_issue 10
_journal_name_full 'ACS omega'
_journal_page_first 6844
_journal_page_last 6851
_journal_paper_doi 10.1021/acsomega.7b00626
_journal_volume 2
_journal_year 2017
_chemical_absolute_configuration ad
_chemical_formula_moiety 'C26 H22 Cl2 N2 O'
_chemical_formula_sum 'C26 H22 Cl2 N2 O'
_chemical_formula_weight 449.36
_space_group_crystal_system orthorhombic
_space_group_IT_number 19
_space_group_name_Hall 'P 2ac 2ab'
_space_group_name_H-M_alt 'P 21 21 21'
_atom_sites_solution_hydrogens geom
_atom_sites_solution_primary direct
_atom_sites_solution_secondary difmap
_audit_creation_date 2015-01-26
_audit_creation_method
;
Olex2 1.2
(compiled 2015.01.19 svn.r3143 for OlexSys, GUI svn.r4992)
;
_cell_angle_alpha 90.00
_cell_angle_beta 90.00
_cell_angle_gamma 90.00
_cell_formula_units_Z 4
_cell_length_a 11.1830(3)
_cell_length_b 11.7285(3)
_cell_length_c 16.6352(4)
_cell_measurement_reflns_used 3473
_cell_measurement_temperature 291(2)
_cell_measurement_theta_max 72.2240
_cell_measurement_theta_min 4.5970
_cell_volume 2181.87(10)
_computing_cell_refinement
;
CrysAlisPro, Agilent Technologies,
Version 1.171.37.34 (release 22-05-2014 CrysAlis171 .NET)
(compiled May 22 2014,16:03:01)
;
_computing_data_collection
;
CrysAlisPro, Agilent Technologies,
Version 1.171.37.34 (release 22-05-2014 CrysAlis171 .NET)
(compiled May 22 2014,16:03:01)
;
_computing_data_reduction
;
CrysAlisPro, Agilent Technologies,
Version 1.171.37.34 (release 22-05-2014 CrysAlis171 .NET)
(compiled May 22 2014,16:03:01)
;
_computing_molecular_graphics 'Olex2 (Dolomanov et al., 2009)'
_computing_publication_material 'Olex2 (Dolomanov et al., 2009)'
_computing_structure_refinement 'ShelXL (Sheldrick, 2008)'
_computing_structure_solution 'ShelXS (Sheldrick, 2008)'
_diffrn_ambient_temperature 291.15
_diffrn_detector 'CCD plate'
_diffrn_detector_area_resol_mean 16.2312
_diffrn_detector_type Eos
_diffrn_measured_fraction_theta_full 1.000
_diffrn_measured_fraction_theta_max 1.000
_diffrn_measurement_details
;
#__ type_ start__ end____ width___ exp.time_
  1 omega   21.00   46.00   1.0000    1.0000
omega____ theta____ kappa____ phi______ frames
    -        0.0000   57.0000 -180.0000 25

#__ type_ start__ end____ width___ exp.time_
  2 omega -110.00  -83.00   1.0000    2.0000
omega____ theta____ kappa____ phi______ frames
    -      -42.5000  178.0000 -180.0000 27

#__ type_ start__ end____ width___ exp.time_
  3 omega  -39.00   15.00   1.0000    2.0000
omega____ theta____ kappa____ phi______ frames
    -      -42.5000   30.0000   60.0000 54

#__ type_ start__ end____ width___ exp.time_
  4 omega -112.00  -65.00   1.0000    2.0000
omega____ theta____ kappa____ phi______ frames
    -      -42.5000 -139.0000  -55.0000 47

#__ type_ start__ end____ width___ exp.time_
  5 omega  -28.00   27.00   1.0000    2.0000
omega____ theta____ kappa____ phi______ frames
    -      -42.5000   37.0000  -90.0000 55

#__ type_ start__ end____ width___ exp.time_
  6 omega   31.00   70.00   1.0000    2.0000
omega____ theta____ kappa____ phi______ frames
    -       56.0000   37.0000 -150.0000 39

#__ type_ start__ end____ width___ exp.time_
  7 omega   60.00   86.00   1.0000    3.0000
omega____ theta____ kappa____ phi______ frames
    -      112.0000  -30.0000 -120.0000 26

#__ type_ start__ end____ width___ exp.time_
  8 omega   40.00   73.00   1.0000    3.0000
omega____ theta____ kappa____ phi______ frames
    -      112.0000  -30.0000    0.0000 33

#__ type_ start__ end____ width___ exp.time_
  9 omega   71.00   97.00   1.0000    3.0000
omega____ theta____ kappa____ phi______ frames
    -      112.0000  -45.0000 -150.0000 26

#__ type_ start__ end____ width___ exp.time_
 10 omega  103.00  173.00   1.0000    3.0000
omega____ theta____ kappa____ phi______ frames
    -      112.0000  111.0000  120.0000 70

#__ type_ start__ end____ width___ exp.time_
 11 omega  101.00  176.00   1.0000    3.0000
omega____ theta____ kappa____ phi______ frames
    -      112.0000  111.0000   30.0000 75

#__ type_ start__ end____ width___ exp.time_
 12 omega  109.00  178.00   1.0000    3.0000
omega____ theta____ kappa____ phi______ frames
    -      112.0000  111.0000  150.0000 69

#__ type_ start__ end____ width___ exp.time_
 13 omega   41.00   66.00   1.0000    3.0000
omega____ theta____ kappa____ phi______ frames
    -      112.0000  -30.0000  -30.0000 25

#__ type_ start__ end____ width___ exp.time_
 14 omega  -30.00   -4.00   1.0000    2.0000
omega____ theta____ kappa____ phi______ frames
    -      -42.5000   37.0000  -60.0000 26

#__ type_ start__ end____ width___ exp.time_
 15 omega  -43.00   22.00   1.0000    2.0000
omega____ theta____ kappa____ phi______ frames
    -      -42.5000   37.0000  -30.0000 65

#__ type_ start__ end____ width___ exp.time_
 16 omega  -11.00   15.00   1.0000    2.0000
omega____ theta____ kappa____ phi______ frames
    -      -42.5000   37.0000 -120.0000 26

#__ type_ start__ end____ width___ exp.time_
 17 omega  115.00  167.00   1.0000    3.0000
omega____ theta____ kappa____ phi______ frames
    -      111.4066  111.0000    0.0000 52

#__ type_ start__ end____ width___ exp.time_
 18 omega   67.00  101.00   1.0000    3.0000
omega____ theta____ kappa____ phi______ frames
    -      111.4066  -50.0000  120.0000 34

#__ type_ start__ end____ width___ exp.time_
 19 omega   51.00   92.00   1.0000    3.0000
omega____ theta____ kappa____ phi______ frames
    -      111.4066  -25.0000 -150.0000 41

#__ type_ start__ end____ width___ exp.time_
 20 omega   50.00  111.00   1.0000    3.0000
omega____ theta____ kappa____ phi______ frames
    -      111.4066  -63.0000   30.0000 61
;
_diffrn_measurement_device 'four-circle diffractometer'
_diffrn_measurement_device_type 'Xcalibur, Eos, Gemini'
_diffrn_measurement_method '\w scans'
_diffrn_orient_matrix_UB_11 -0.0325244000
_diffrn_orient_matrix_UB_12 -0.1190939000
_diffrn_orient_matrix_UB_13 -0.0322944000
_diffrn_orient_matrix_UB_21 -0.0639522000
_diffrn_orient_matrix_UB_22 0.0552046000
_diffrn_orient_matrix_UB_23 -0.0722248000
_diffrn_orient_matrix_UB_31 0.1176101000
_diffrn_orient_matrix_UB_32 -0.0029074000
_diffrn_orient_matrix_UB_33 -0.0481976000
_diffrn_radiation_monochromator graphite
_diffrn_radiation_probe x-ray
_diffrn_radiation_type CuK\a
_diffrn_radiation_wavelength 1.54184
_diffrn_reflns_av_R_equivalents 0.0251
_diffrn_reflns_av_unetI/netI 0.0374
_diffrn_reflns_limit_h_max 13
_diffrn_reflns_limit_h_min -7
_diffrn_reflns_limit_k_max 11
_diffrn_reflns_limit_k_min -14
_diffrn_reflns_limit_l_max 18
_diffrn_reflns_limit_l_min -19
_diffrn_reflns_number 7932
_diffrn_reflns_theta_full 67.01
_diffrn_reflns_theta_max 67.01
_diffrn_reflns_theta_min 4.61
_diffrn_source 'Enhance (Cu) X-ray Source'
_exptl_absorpt_coefficient_mu 2.838
_exptl_absorpt_correction_T_max 1.00000
_exptl_absorpt_correction_T_min 0.91231
_exptl_absorpt_correction_type multi-scan
_exptl_absorpt_process_details
;
CrysAlisPro, Agilent Technologies,
Version 1.171.37.34 (release 22-05-2014 CrysAlis171 .NET)
(compiled May 22 2014,16:03:01)
Empirical absorption correction using spherical harmonics,
 implemented in SCALE3 ABSPACK scaling algorithm.
;
_exptl_crystal_density_diffrn 1.368
_exptl_crystal_density_method 'not measured'
_exptl_crystal_description
;
;
_exptl_crystal_F_000 936
_exptl_crystal_size_max 0.2
_exptl_crystal_size_mid 0.18
_exptl_crystal_size_min 0.14
_refine_diff_density_max 0.225
_refine_diff_density_min -0.248
_refine_diff_density_rms 0.050
_refine_ls_abs_structure_details 'Flack H D (1983), Acta Cryst. A39, 876-881'
_refine_ls_abs_structure_Flack 0.004(14)
_refine_ls_extinction_method none
_refine_ls_goodness_of_fit_ref 1.049
_refine_ls_hydrogen_treatment constr
_refine_ls_matrix_type full
_refine_ls_number_parameters 281
_refine_ls_number_reflns 3885
_refine_ls_number_restraints 0
_refine_ls_restrained_S_all 1.049
_refine_ls_R_factor_all 0.0411
_refine_ls_R_factor_gt 0.0376
_refine_ls_shift/su_max 0.000
_refine_ls_shift/su_mean 0.000
_refine_ls_structure_factor_coef Fsqd
_refine_ls_weighting_details 'calc w=1/[\s^2^(Fo^2^)+(0.0512P)^2^+0.1520P] where P=(Fo^2^+2Fc^2^)/3'
_refine_ls_weighting_scheme calc
_refine_ls_wR_factor_gt 0.0939
_refine_ls_wR_factor_ref 0.0973
_reflns_number_gt 3621
_reflns_number_total 3885
_reflns_threshold_expression >2sigma(I)
_cod_data_source_file ao7b00626_si_002.cif
_cod_data_source_block 20150123
_cod_original_cell_volume 2181.86(9)
_cod_database_code 4516888
_chemical_oxdiff_formula C20H20N4O4Cl2
_reflns_odcompleteness_completeness 99.96
_reflns_odcompleteness_iscentric 1
_reflns_odcompleteness_theta 66.97
_olex2_refinement_description
;
1. Fixed Uiso
 At 1.2 times of:
  All C(H) groups, All C(H,H) groups
 At 1.5 times of:
  All C(H,H,H) groups
2.a Ternary CH refined with riding coordinates:
 C7(H7)
2.b Secondary CH2 refined with riding coordinates:
 C8(H8A,H8B), C12(H12A,H12B), C13(H13A,H13B)
2.c Aromatic/amide H refined with riding coordinates:
 C1(H1), C2(H2), C4(H4), C5(H5), C15(H15), C16(H16), C18(H18), C19(H19),
 C23(H23), C24(H24), C25(H25), C26(H26)
2.d Idealised Me refined as rotating group:
 C20(H20A,H20B,H20C)
;
_olex2_submission_special_instructions 'No special instructions were received'

loop_
_space_group_symop_id
_space_group_symop_operation_xyz
1 'x, y, z'
2 '-x+1/2, -y, z+1/2'
3 'x+1/2, -y+1/2, -z'
4 '-x, y+1/2, -z+1/2'

loop_
_atom_site_label
_atom_site_type_symbol
_atom_site_fract_x
_atom_site_fract_y
_atom_site_fract_z
_atom_site_U_iso_or_equiv
_atom_site_adp_type
_atom_site_occupancy
_atom_site_calc_flag
_atom_site_refinement_flags_posn
Cl1 Cl 1.00726(7) 0.57835(7) 0.72462(4) 0.0555(2) Uani 1 d .
Cl2 Cl 0.38645(7) 0.28363(7) 0.81359(4) 0.05412(19) Uani 1 d .
O1 O 0.76922(16) 0.15927(17) 0.51911(11) 0.0453(4) Uani 1 d .
N1 N 0.64845(17) 0.23739(17) 0.61600(12) 0.0333(4) Uani 1 d .
N2 N 0.40215(18) -0.00893(19) 0.54750(14) 0.0399(5) Uani 1 d .
C1 C 0.8562(2) 0.2881(3) 0.65042(17) 0.0450(6) Uani 1 d .
H1 H 0.8807 0.2141 0.6390 0.054 Uiso 1 calc R
C2 C 0.9393(2) 0.3682(3) 0.67559(19) 0.0493(7) Uani 1 d .
H2 H 1.0196 0.3484 0.6797 0.059 Uiso 1 calc R
C3 C 0.9032(2) 0.4760(2) 0.69434(15) 0.0417(6) Uani 1 d .
C4 C 0.7850(3) 0.5059(3) 0.6885(2) 0.0587(8) Uani 1 d .
H4 H 0.7603 0.5791 0.7021 0.070 Uiso 1 calc R
C5 C 0.7038(2) 0.4270(3) 0.6624(2) 0.0554(8) Uani 1 d .
H5 H 0.6238 0.4478 0.6581 0.066 Uiso 1 calc R
C6 C 0.7369(2) 0.3174(2) 0.64225(14) 0.0336(5) Uani 1 d .
C7 C 0.54057(18) 0.2278(2) 0.66696(13) 0.0305(5) Uani 1 d .
H7 H 0.5191 0.3053 0.6835 0.037 Uiso 1 calc R
C8 C 0.43253(19) 0.1794(2) 0.62012(15) 0.0337(5) Uani 1 d .
H8A H 0.3705 0.1563 0.6575 0.040 Uiso 1 calc R
H8B H 0.3998 0.2377 0.5851 0.040 Uiso 1 calc R
C9 C 0.4714(2) 0.0795(2) 0.57132(13) 0.0325(5) Uani 1 d .
C10 C 0.5842(2) 0.0710(2) 0.54343(13) 0.0336(5) Uani 1 d .
C11 C 0.6742(2) 0.1562(2) 0.55683(14) 0.0329(5) Uani 1 d .
C12 C 0.5966(2) -0.0325(2) 0.49121(15) 0.0422(6) Uani 1 d .
H12A H 0.6616 -0.0809 0.5092 0.051 Uiso 1 calc R
H12B H 0.6095 -0.0118 0.4354 0.051 Uiso 1 calc R
C13 C 0.4753(2) -0.0908(2) 0.50280(15) 0.0404(6) Uani 1 d .
H13A H 0.4390 -0.1082 0.4513 0.049 Uiso 1 calc R
H13B H 0.4843 -0.1611 0.5329 0.049 Uiso 1 calc R
C14 C 0.2799(2) -0.0304(2) 0.56457(14) 0.0350(5) Uani 1 d .
C15 C 0.2438(2) -0.1397(2) 0.58705(18) 0.0459(6) Uani 1 d .
H15 H 0.3002 -0.1975 0.5924 0.055 Uiso 1 calc R
C16 C 0.1248(2) -0.1622(2) 0.60133(17) 0.0463(6) Uani 1 d .
H16 H 0.1019 -0.2355 0.6162 0.056 Uiso 1 calc R
C17 C 0.0386(2) -0.0784(3) 0.59410(15) 0.0413(6) Uani 1 d .
C18 C 0.0754(2) 0.0298(2) 0.57134(15) 0.0409(6) Uani 1 d .
H18 H 0.0188 0.0875 0.5661 0.049 Uiso 1 calc R
C19 C 0.1941(2) 0.0538(2) 0.55624(15) 0.0380(6) Uani 1 d .
H19 H 0.2165 0.1268 0.5404 0.046 Uiso 1 calc R
C20 C -0.0920(2) -0.1049(3) 0.6093(2) 0.0569(8) Uani 1 d .
H20A H -0.1391 -0.0379 0.5998 0.085 Uiso 1 calc GR
H20B H -0.1022 -0.1290 0.6641 0.085 Uiso 1 calc GR
H20C H -0.1175 -0.1647 0.5738 0.085 Uiso 1 calc GR
C21 C 0.56513(19) 0.1603(2) 0.74362(14) 0.0318(5) Uani 1 d .
C22 C 0.4984(2) 0.1790(2) 0.81322(15) 0.0359(5) Uani 1 d .
C23 C 0.5170(3) 0.1191(2) 0.88360(16) 0.0444(6) Uani 1 d .
H23 H 0.4706 0.1337 0.9288 0.053 Uiso 1 calc R
C24 C 0.6055(3) 0.0373(2) 0.88575(16) 0.0472(6) Uani 1 d .
H24 H 0.6188 -0.0041 0.9326 0.057 Uiso 1 calc R
C25 C 0.6742(2) 0.0168(2) 0.81886(17) 0.0458(6) Uani 1 d .
H25 H 0.7342 -0.0380 0.8206 0.055 Uiso 1 calc R
C26 C 0.6542(2) 0.0780(2) 0.74843(15) 0.0404(6) Uani 1 d .
H26 H 0.7015 0.0634 0.7036 0.048 Uiso 1 calc R

loop_
_atom_site_aniso_label
_atom_site_aniso_U_11
_atom_site_aniso_U_22
_atom_site_aniso_U_33
_atom_site_aniso_U_23
_atom_site_aniso_U_13
_atom_site_aniso_U_12
Cl1 0.0595(4) 0.0587(4) 0.0482(3) -0.0026(3) -0.0027(3) -0.0263(4)
Cl2 0.0593(4) 0.0550(4) 0.0481(4) -0.0041(3) 0.0131(3) 0.0163(3)
O1 0.0416(10) 0.0496(11) 0.0446(10) -0.0066(9) 0.0160(8) -0.0081(8)
N1 0.0324(10) 0.0336(10) 0.0339(9) 0.0006(8) 0.0043(8) -0.0032(8)
N2 0.0311(10) 0.0402(12) 0.0486(12) -0.0093(10) 0.0011(9) -0.0005(9)
C1 0.0405(13) 0.0401(14) 0.0543(15) -0.0040(13) -0.0022(12) 0.0033(11)
C2 0.0342(13) 0.0508(16) 0.0630(18) -0.0011(14) -0.0030(13) -0.0020(12)
C3 0.0446(13) 0.0439(14) 0.0367(12) 0.0021(11) 0.0016(11) -0.0131(12)
C4 0.0479(15) 0.0368(15) 0.091(2) -0.0145(16) 0.0009(17) 0.0012(12)
C5 0.0345(12) 0.0390(15) 0.093(2) -0.0081(16) -0.0026(14) 0.0046(12)
C6 0.0338(11) 0.0336(13) 0.0335(12) 0.0029(10) 0.0015(9) -0.0027(10)
C7 0.0291(11) 0.0300(11) 0.0325(11) -0.0043(9) 0.0026(9) 0.0021(9)
C8 0.0284(11) 0.0390(13) 0.0335(11) -0.0008(10) -0.0011(9) 0.0007(10)
C9 0.0338(11) 0.0372(13) 0.0264(10) 0.0017(9) -0.0025(9) 0.0028(10)
C10 0.0351(12) 0.0365(12) 0.0292(11) -0.0007(9) 0.0026(9) 0.0007(10)
C11 0.0345(12) 0.0350(13) 0.0292(11) 0.0045(9) 0.0018(10) -0.0008(10)
C12 0.0357(13) 0.0510(15) 0.0399(13) -0.0105(12) 0.0016(11) -0.0004(12)
C13 0.0385(13) 0.0416(14) 0.0411(13) -0.0068(11) 0.0020(11) 0.0011(11)
C14 0.0304(11) 0.0425(14) 0.0321(11) -0.0043(10) -0.0039(9) -0.0024(10)
C15 0.0397(13) 0.0383(14) 0.0597(17) 0.0007(13) -0.0034(13) 0.0018(11)
C16 0.0443(14) 0.0433(15) 0.0514(15) 0.0018(13) -0.0029(13) -0.0086(12)
C17 0.0360(12) 0.0549(16) 0.0329(11) -0.0081(12) -0.0004(10) -0.0045(12)
C18 0.0348(13) 0.0495(15) 0.0384(13) -0.0051(11) -0.0026(10) 0.0077(11)
C19 0.0408(13) 0.0393(15) 0.0338(11) 0.0004(10) -0.0029(10) -0.0012(11)
C20 0.0389(14) 0.072(2) 0.0598(18) -0.0089(16) 0.0049(14) -0.0091(14)
C21 0.0291(11) 0.0324(12) 0.0339(11) -0.0022(10) -0.0007(9) -0.0035(9)
C22 0.0370(12) 0.0339(12) 0.0370(11) -0.0048(10) -0.0012(11) -0.0031(10)
C23 0.0521(15) 0.0483(15) 0.0328(12) -0.0006(11) 0.0005(12) -0.0087(12)
C24 0.0558(16) 0.0501(15) 0.0358(12) 0.0080(12) -0.0122(12) -0.0117(14)
C25 0.0431(13) 0.0445(15) 0.0499(15) 0.0051(13) -0.0112(13) 0.0040(12)
C26 0.0365(12) 0.0458(15) 0.0389(12) 0.0007(11) -0.0015(10) 0.0031(11)

loop_
_atom_type_symbol
_atom_type_description
_atom_type_scat_dispersion_real
_atom_type_scat_dispersion_imag
_atom_type_scat_source
C C 0.0181 0.0091 'International Tables Vol C Tables 4.2.6.8 and 6.1.1.4'
H H 0.0000 0.0000 'International Tables Vol C Tables 4.2.6.8 and 6.1.1.4'
Cl Cl 0.3639 0.7018 'International Tables Vol C Tables 4.2.6.8 and 6.1.1.4'
N N 0.0311 0.0180 'International Tables Vol C Tables 4.2.6.8 and 6.1.1.4'
O O 0.0492 0.0322 'International Tables Vol C Tables 4.2.6.8 and 6.1.1.4'

loop_
_geom_angle_atom_site_label_1
_geom_angle_atom_site_label_2
_geom_angle_atom_site_label_3
_geom_angle
C6 N1 C7 116.00(18)
C11 N1 C6 121.25(18)
C11 N1 C7 121.28(19)
C9 N2 C13 109.35(19)
C9 N2 C14 129.0(2)
C14 N2 C13 121.6(2)
C2 C1 H1 119.8
C6 C1 H1 119.8
C6 C1 C2 120.5(3)
C1 C2 H2 120.0
C3 C2 C1 119.9(2)
C3 C2 H2 120.0
C2 C3 Cl1 120.4(2)
C2 C3 C4 120.4(3)
C4 C3 Cl1 119.2(2)
C3 C4 H4 120.3
C5 C4 C3 119.3(3)
C5 C4 H4 120.3
C4 C5 H5 119.0
C4 C5 C6 122.0(3)
C6 C5 H5 119.0
C1 C6 N1 122.1(2)
C5 C6 N1 120.0(2)
C5 C6 C1 117.8(2)
N1 C7 H7 106.9
N1 C7 C8 112.13(18)
N1 C7 C21 111.83(17)
C8 C7 H7 106.9
C21 C7 H7 106.9
C21 C7 C8 111.82(19)
C7 C8 H8A 109.8
C7 C8 H8B 109.8
H8A C8 H8B 108.2
C9 C8 C7 109.59(18)
C9 C8 H8A 109.8
C9 C8 H8B 109.8
N2 C9 C8 126.5(2)
C10 C9 N2 112.2(2)
C10 C9 C8 121.2(2)
C9 C10 C11 123.5(2)
C9 C10 C12 110.2(2)
C11 C10 C12 126.1(2)
O1 C11 N1 121.0(2)
O1 C11 C10 123.0(2)
N1 C11 C10 116.01(19)
C10 C12 H12A 111.4
C10 C12 H12B 111.4
C10 C12 C13 101.9(2)
H12A C12 H12B 109.2
C13 C12 H12A 111.4
C13 C12 H12B 111.4
N2 C13 C12 105.4(2)
N2 C13 H13A 110.7
N2 C13 H13B 110.7
C12 C13 H13A 110.7
C12 C13 H13B 110.7
H13A C13 H13B 108.8
C15 C14 N2 119.7(2)
C19 C14 N2 121.4(2)
C19 C14 C15 118.8(2)
C14 C15 H15 119.9
C16 C15 C14 120.1(3)
C16 C15 H15 119.9
C15 C16 H16 119.3
C15 C16 C17 121.5(3)
C17 C16 H16 119.3
C16 C17 C18 117.9(2)
C16 C17 C20 120.8(3)
C18 C17 C20 121.3(3)
C17 C18 H18 119.3
C19 C18 C17 121.5(2)
C19 C18 H18 119.3
C14 C19 H19 119.9
C18 C19 C14 120.2(2)
C18 C19 H19 119.9
C17 C20 H20A 109.5
C17 C20 H20B 109.5
C17 C20 H20C 109.5
H20A C20 H20B 109.5
H20A C20 H20C 109.5
H20B C20 H20C 109.5
C22 C21 C7 121.1(2)
C26 C21 C7 122.5(2)
C26 C21 C22 116.4(2)
C21 C22 Cl2 119.67(19)
C23 C22 Cl2 117.5(2)
C23 C22 C21 122.9(2)
C22 C23 H23 120.5
C24 C23 C22 119.0(3)
C24 C23 H23 120.5
C23 C24 H24 119.9
C25 C24 C23 120.1(2)
C25 C24 H24 119.9
C24 C25 H25 119.9
C24 C25 C26 120.1(2)
C26 C25 H25 119.9
C21 C26 C25 121.5(2)
C21 C26 H26 119.3
C25 C26 H26 119.3

loop_
_geom_bond_atom_site_label_1
_geom_bond_atom_site_label_2
_geom_bond_distance
Cl1 C3 1.746(3)
Cl2 C22 1.753(2)
O1 C11 1.235(3)
N1 C6 1.432(3)
N1 C7 1.479(3)
N1 C11 1.399(3)
N2 C9 1.354(3)
N2 C13 1.465(3)
N2 C14 1.419(3)
C1 H1 0.9300
C1 C2 1.387(4)
C1 C6 1.385(3)
C2 H2 0.9300
C2 C3 1.364(4)
C3 C4 1.371(4)
C4 H4 0.9300
C4 C5 1.368(4)
C5 H5 0.9300
C5 C6 1.378(4)
C7 H7 0.9800
C7 C8 1.546(3)
C7 C21 1.526(3)
C8 H8A 0.9700
C8 H8B 0.9700
C8 C9 1.490(3)
C9 C10 1.347(3)
C10 C11 1.436(3)
C10 C12 1.500(3)
C12 H12A 0.9700
C12 H12B 0.9700
C12 C13 1.531(3)
C13 H13A 0.9700
C13 H13B 0.9700
C14 C15 1.395(4)
C14 C19 1.385(3)
C15 H15 0.9300
C15 C16 1.378(4)
C16 H16 0.9300
C16 C17 1.382(4)
C17 C18 1.387(4)
C17 C20 1.514(3)
C18 H18 0.9300
C18 C19 1.380(3)
C19 H19 0.9300
C20 H20A 0.9600
C20 H20B 0.9600
C20 H20C 0.9600
C21 C22 1.395(3)
C21 C26 1.390(3)
C22 C23 1.381(4)
C23 H23 0.9300
C23 C24 1.379(4)
C24 H24 0.9300
C24 C25 1.373(4)
C25 H25 0.9300
C25 C26 1.392(4)
C26 H26 0.9300
